data_4078520
loop_
_publ_author_name
'Gehrmann, Thorsten'
'Lloret Fillol, Julio'
'Wadepohl, Hubert'
'Gade, Lutz H.'

_publ_section_title
;
 Synthesis, Characterization, and Thermal Rearrangement of Zirconium
 Tetraazadienyl and Pentaazadienyl Complexes
;
_journal_issue 12
_journal_name_full Organometallics
_journal_page_first 4504
_journal_paper_doi 10.1021/om300291b
_journal_volume 31
_journal_year 2012
_chemical_formula_sum 'C50 H76 N8 Si3 Zr'
_chemical_formula_weight 964.68
_space_group_IT_number 14
_symmetry_cell_setting monoclinic
_symmetry_Int_Tables_number 14
_symmetry_space_group_name_Hall '-P 2yn'
_symmetry_space_group_name_H-M 'P 1 21/n 1'
_atom_sites_solution_hydrogens geom
_atom_sites_solution_primary dual
_atom_sites_solution_secondary difmap
_audit_block_code ga_tg9
_audit_creation_method SHELXL-97
_cell_angle_alpha 90.00
_cell_angle_beta 97.037(2)
_cell_angle_gamma 90.00
_cell_formula_units_Z 4
_cell_length_a 12.0891(10)
_cell_length_b 24.999(2)
_cell_length_c 16.8649(14)
_cell_measurement_temperature 100(2)
_cell_volume 5058.4(7)
_computing_cell_refinement 'SAINT (Bruker AXS, 1997-2008)'
_computing_data_collection 'SMART (Bruker AXS, 1997-2003)'
_computing_data_reduction 'SAINT (Bruker AXS, 1997-2008)'
_computing_molecular_graphics 'PLATON (Spek, 1980-2008)'
_computing_publication_material 'SHELXL-97 (Sheldrick, 1997)'
_computing_structure_refinement 'SHELXL-97 (Sheldrick, 1997)'
_computing_structure_solution 'SHELXD (Sheldrick, 2000-4)'
_diffrn_ambient_temperature 100(2)
_diffrn_measured_fraction_theta_full 1.000
_diffrn_measured_fraction_theta_max 1.000
_diffrn_measurement_device_type 'CCD area detector (Bruker AXS Smart 1000)'
_diffrn_measurement_method '\f- and \w-scans'
_diffrn_radiation_monochromator graphite
_diffrn_radiation_probe x-ray
_diffrn_radiation_type MoK\a
_diffrn_radiation_wavelength 0.71073
_diffrn_reflns_av_R_equivalents 0.0454
_diffrn_reflns_av_sigmaI/netI 0.0227
_diffrn_reflns_limit_h_max 14
_diffrn_reflns_limit_h_min -14
_diffrn_reflns_limit_k_max 29
_diffrn_reflns_limit_k_min 0
_diffrn_reflns_limit_l_max 20
_diffrn_reflns_limit_l_min 0
_diffrn_reflns_number 85154
_diffrn_reflns_theta_full 25.00
_diffrn_reflns_theta_max 25.00
_diffrn_reflns_theta_min 1.88
_diffrn_source 'fine-focus sealed tube'
_exptl_absorpt_coefficient_mu 0.330
_exptl_absorpt_correction_T_max 0.7464
_exptl_absorpt_correction_T_min 0.6786
_exptl_absorpt_correction_type 'multi-scan (Blessing, 1995)'
_exptl_absorpt_process_details 'SADABS (Sheldrick & Bruker AXS, 2004-2008)'
_exptl_crystal_colour yellow
_exptl_crystal_density_diffrn 1.267
_exptl_crystal_density_method 'not measured'
_exptl_crystal_description needle
_exptl_crystal_F_000 2056
_exptl_crystal_size_max 0.35
_exptl_crystal_size_mid 0.25
_exptl_crystal_size_min 0.05
_platon_squeeze_details
;
;
_refine_diff_density_max 1.668
_refine_diff_density_min -0.529
_refine_diff_density_rms 0.064
_refine_ls_abs_structure_details 'Flack H D (1983), Acta Cryst. A39, 876-881'
_refine_ls_extinction_method none
_refine_ls_goodness_of_fit_ref 1.075
_refine_ls_hydrogen_treatment constr
_refine_ls_matrix_type full
_refine_ls_number_parameters 511
_refine_ls_number_reflns 8898
_refine_ls_number_restraints 0
_refine_ls_restrained_S_all 1.075
_refine_ls_R_factor_all 0.0453
_refine_ls_R_factor_gt 0.0346
_refine_ls_shift/su_max 0.001
_refine_ls_shift/su_mean 0.000
_refine_ls_structure_factor_coef Fsqd
_refine_ls_weighting_details 'calc w=1/[\s^2^(Fo^2^)+(0.0442P)^2^+5.2960P] where P=(Fo^2^+2Fc^2^)/3'
_refine_ls_weighting_scheme calc
_refine_ls_wR_factor_gt 0.0868
_refine_ls_wR_factor_ref 0.0932
_reflns_number_gt 7469
_reflns_number_total 8898
_reflns_threshold_expression >2sigma(I)
_cod_data_source_file om300291b_si_002.cif
_cod_data_source_block complex_10
_cod_original_sg_symbol_H-M 'P 21/n'
_cod_database_code 4078520
_audit_block_refno 772

loop_
_symmetry_equiv_pos_as_xyz
'x, y, z'
'-x+1/2, y+1/2, -z+1/2'
'-x, -y, -z'
'x-1/2, -y-1/2, z-1/2'

loop_
_atom_site_label
_atom_site_type_symbol
_atom_site_fract_x
_atom_site_fract_y
_atom_site_fract_z
_atom_site_U_iso_or_equiv
_atom_site_adp_type
_atom_site_occupancy
_atom_site_symmetry_multiplicity
_atom_site_calc_flag
_atom_site_refinement_flags
C1 C 0.22336(19) 0.21555(10) 0.26098(14) 0.0225(5) Uani 1 1 d .
H1A H 0.1769 0.2469 0.2431 0.027 Uiso 1 1 calc R
H1B H 0.1723 0.1873 0.2758 0.027 Uiso 1 1 calc R
C2 C 0.27832(19) 0.19487(9) 0.18783(13) 0.0184(5) Uani 1 1 d .
C3 C 0.3257(2) 0.13689(9) 0.19938(14) 0.0220(5) Uani 1 1 d .
H3A H 0.2641 0.1132 0.2111 0.026 Uiso 1 1 calc R
H3B H 0.3488 0.1250 0.1479 0.026 Uiso 1 1 calc R
C4 C 0.18162(19) 0.18979(10) 0.12023(14) 0.0217(5) Uani 1 1 d .
H4A H 0.1478 0.2250 0.1088 0.033 Uiso 1 1 calc R
H4B H 0.1255 0.1652 0.1366 0.033 Uiso 1 1 calc R
H4C H 0.2098 0.1759 0.0722 0.033 Uiso 1 1 calc R
C5 C 0.36590(18) 0.23388(9) 0.16546(13) 0.0169(5) Uani 1 1 d .
C6 C 0.35438(19) 0.26117(10) 0.09319(14) 0.0233(5) Uani 1 1 d .
H6 H 0.2912 0.2549 0.0550 0.028 Uiso 1 1 calc R
C7 C 0.4349(2) 0.29740(11) 0.07683(15) 0.0282(6) Uani 1 1 d .
H7 H 0.4274 0.3161 0.0274 0.034 Uiso 1 1 calc R
C8 C 0.5261(2) 0.30615(10) 0.13262(15) 0.0250(5) Uani 1 1 d .
H8 H 0.5820 0.3312 0.1230 0.030 Uiso 1 1 calc R
C9 C 0.53392(19) 0.27758(10) 0.20264(14) 0.0208(5) Uani 1 1 d .
H9 H 0.5973 0.2831 0.2410 0.025 Uiso 1 1 calc R
C10 C 0.3462(2) 0.29104(10) 0.48328(14) 0.0230(5) Uani 1 1 d .
H10A H 0.3919 0.2592 0.4970 0.035 Uiso 1 1 calc R
H10B H 0.3093 0.3018 0.5294 0.035 Uiso 1 1 calc R
H10C H 0.3938 0.3203 0.4686 0.035 Uiso 1 1 calc R
C11 C 0.1140(2) 0.24373(10) 0.43326(15) 0.0257(5) Uani 1 1 d .
H11A H 0.0609 0.2330 0.3874 0.039 Uiso 1 1 calc R
H11B H 0.0784 0.2694 0.4660 0.039 Uiso 1 1 calc R
H11C H 0.1374 0.2121 0.4654 0.039 Uiso 1 1 calc R
C12 C 0.1931(2) 0.34176(10) 0.34720(14) 0.0227(5) Uani 1 1 d .
C13 C 0.0902(2) 0.33826(11) 0.28396(17) 0.0366(7) Uani 1 1 d .
H13A H 0.0624 0.3744 0.2705 0.055 Uiso 1 1 calc R
H13B H 0.0319 0.3174 0.3052 0.055 Uiso 1 1 calc R
H13C H 0.1109 0.3208 0.2358 0.055 Uiso 1 1 calc R
C14 C 0.1625(2) 0.37926(11) 0.41350(17) 0.0328(6) Uani 1 1 d .
H14A H 0.2276 0.3843 0.4535 0.049 Uiso 1 1 calc R
H14B H 0.1016 0.3634 0.4390 0.049 Uiso 1 1 calc R
H14C H 0.1387 0.4139 0.3903 0.049 Uiso 1 1 calc R
C15 C 0.2889(2) 0.36699(11) 0.30943(19) 0.0391(7) Uani 1 1 d .
H15A H 0.2659 0.4022 0.2876 0.059 Uiso 1 1 calc R
H15B H 0.3087 0.3439 0.2664 0.059 Uiso 1 1 calc R
H15C H 0.3536 0.3711 0.3501 0.059 Uiso 1 1 calc R
C16 C 0.5971(2) 0.06471(10) 0.34685(14) 0.0241(5) Uani 1 1 d .
H16A H 0.6478 0.0954 0.3500 0.036 Uiso 1 1 calc R
H16B H 0.6401 0.0316 0.3455 0.036 Uiso 1 1 calc R
H16C H 0.5564 0.0645 0.3937 0.036 Uiso 1 1 calc R
C17 C 0.4005(2) 0.01085(10) 0.24811(17) 0.0324(6) Uani 1 1 d .
H17A H 0.3650 0.0084 0.2972 0.049 Uiso 1 1 calc R
H17B H 0.4431 -0.0219 0.2415 0.049 Uiso 1 1 calc R
H17C H 0.3431 0.0152 0.2022 0.049 Uiso 1 1 calc R
C18 C 0.5758(2) 0.07024(10) 0.16350(14) 0.0266(6) Uani 1 1 d .
C19 C 0.6185(2) 0.12682(11) 0.14924(16) 0.0332(6) Uani 1 1 d .
H19A H 0.6611 0.1402 0.1984 0.050 Uiso 1 1 calc R
H19B H 0.5550 0.1506 0.1337 0.050 Uiso 1 1 calc R
H19C H 0.6665 0.1259 0.1065 0.050 Uiso 1 1 calc R
C20 C 0.6771(3) 0.03320(13) 0.17985(19) 0.0443(8) Uani 1 1 d .
H20A H 0.7160 0.0313 0.1322 0.067 Uiso 1 1 calc R
H20B H 0.6523 -0.0027 0.1930 0.067 Uiso 1 1 calc R
H20C H 0.7279 0.0473 0.2248 0.067 Uiso 1 1 calc R
C21 C 0.5052(3) 0.05019(12) 0.08786(16) 0.0399(7) Uani 1 1 d .
H21A H 0.5504 0.0499 0.0434 0.060 Uiso 1 1 calc R
H21B H 0.4411 0.0740 0.0748 0.060 Uiso 1 1 calc R
H21C H 0.4788 0.0139 0.0968 0.060 Uiso 1 1 calc R
C22 C 0.4810(3) 0.07008(11) 0.56038(17) 0.0377(7) Uani 1 1 d .
H22A H 0.5033 0.0463 0.5190 0.057 Uiso 1 1 calc R
H22B H 0.4364 0.0500 0.5950 0.057 Uiso 1 1 calc R
H22C H 0.5476 0.0843 0.5923 0.057 Uiso 1 1 calc R
C23 C 0.2786(2) 0.10130(12) 0.43980(16) 0.0360(7) Uani 1 1 d .
H23A H 0.2370 0.1317 0.4146 0.054 Uiso 1 1 calc R
H23B H 0.2289 0.0793 0.4680 0.054 Uiso 1 1 calc R
H23C H 0.3081 0.0797 0.3987 0.054 Uiso 1 1 calc R
C24 C 0.3446(2) 0.16485(11) 0.59535(14) 0.0279(6) Uani 1 1 d .
H24A H 0.4074 0.1824 0.6273 0.042 Uiso 1 1 calc R
H24B H 0.3079 0.1404 0.6293 0.042 Uiso 1 1 calc R
H24C H 0.2911 0.1919 0.5729 0.042 Uiso 1 1 calc R
C25 C 0.77770(18) 0.21597(9) 0.32829(13) 0.0172(5) Uani 1 1 d .
C26 C 0.81045(19) 0.16643(9) 0.36106(14) 0.0212(5) Uani 1 1 d .
H26 H 0.7801 0.1536 0.4068 0.025 Uiso 1 1 calc R
C27 C 0.8876(2) 0.13596(10) 0.32653(16) 0.0282(6) Uani 1 1 d .
H27 H 0.9090 0.1020 0.3485 0.034 Uiso 1 1 calc R
C28 C 0.9338(2) 0.15431(10) 0.26076(16) 0.0289(6) Uani 1 1 d .
H28 H 0.9864 0.1331 0.2375 0.035 Uiso 1 1 calc R
C29 C 0.9029(2) 0.20380(10) 0.22902(15) 0.0263(5) Uani 1 1 d .
H29 H 0.9352 0.2168 0.1842 0.032 Uiso 1 1 calc R
C30 C 0.82521(19) 0.23464(10) 0.26217(14) 0.0219(5) Uani 1 1 d .
H30 H 0.8042 0.2686 0.2399 0.026 Uiso 1 1 calc R
C31 C 0.71037(18) 0.30011(9) 0.38362(13) 0.0171(5) Uani 1 1 d .
C32 C 0.8161(2) 0.32259(10) 0.39537(16) 0.0275(6) Uani 1 1 d .
H32 H 0.8794 0.3015 0.3879 0.033 Uiso 1 1 calc R
C33 C 0.8295(2) 0.37550(11) 0.41790(18) 0.0349(6) Uani 1 1 d .
H33 H 0.9022 0.3906 0.4246 0.042 Uiso 1 1 calc R
C34 C 0.7399(2) 0.40687(10) 0.43087(15) 0.0279(6) Uani 1 1 d .
H34 H 0.7502 0.4432 0.4468 0.033 Uiso 1 1 calc R
C35 C 0.6347(2) 0.38434(10) 0.42015(14) 0.0240(5) Uani 1 1 d .
H35 H 0.5719 0.4054 0.4291 0.029 Uiso 1 1 calc R
C36 C 0.61979(19) 0.33173(10) 0.39668(14) 0.0207(5) Uani 1 1 d .
H36 H 0.5469 0.3169 0.3894 0.025 Uiso 1 1 calc R
C51 C 0.4171(3) 0.44541(11) 0.08716(18) 0.0368(6) Uani 1 1 d .
C52 C 0.4095(3) 0.44769(17) 0.1671(2) 0.0603(10) Uani 1 1 d .
H52 H 0.3378 0.4493 0.1846 0.072 Uiso 1 1 calc R
C53 C 0.5011(4) 0.4477(2) 0.2225(2) 0.0750(13) Uani 1 1 d .
H53 H 0.4923 0.4473 0.2777 0.090 Uiso 1 1 calc R
C54 C 0.6054(3) 0.44831(15) 0.1996(2) 0.0572(9) Uani 1 1 d .
H54 H 0.6694 0.4494 0.2383 0.069 Uiso 1 1 calc R
C55 C 0.6163(3) 0.44728(13) 0.1203(2) 0.0475(8) Uani 1 1 d .
H55 H 0.6885 0.4477 0.1035 0.057 Uiso 1 1 calc R
C56 C 0.5237(3) 0.44556(12) 0.06395(18) 0.0427(7) Uani 1 1 d .
H56 H 0.5326 0.4445 0.0088 0.051 Uiso 1 1 calc R
C57 C 0.3154(3) 0.44224(14) 0.0261(2) 0.0560(9) Uani 1 1 d .
H57A H 0.2752 0.4089 0.0336 0.084 Uiso 1 1 calc R
H57B H 0.3383 0.4429 -0.0277 0.084 Uiso 1 1 calc R
H57C H 0.2667 0.4728 0.0327 0.084 Uiso 1 1 calc R
N1 N 0.29616(15) 0.23110(8) 0.33411(11) 0.0172(4) Uani 1 1 d .
N2 N 0.42058(15) 0.12829(7) 0.26206(11) 0.0173(4) Uani 1 1 d .
N3 N 0.45673(15) 0.24224(7) 0.21969(11) 0.0159(4) Uani 1 1 d .
N4 N 0.47796(15) 0.16655(7) 0.45667(10) 0.0168(4) Uani 1 1 d .
N5 N 0.57483(16) 0.18115(8) 0.50568(11) 0.0207(4) Uani 1 1 d .
N6 N 0.64289(16) 0.20810(8) 0.47110(11) 0.0195(4) Uani 1 1 d .
N7 N 0.60798(15) 0.21797(8) 0.39051(11) 0.0165(4) Uani 1 1 d .
N8 N 0.69278(15) 0.24658(7) 0.35790(11) 0.0164(4) Uani 1 1 d .
Si1 Si 0.23853(5) 0.27544(3) 0.39697(4) 0.01728(14) Uani 1 1 d .
Si2 Si 0.49640(5) 0.06976(2) 0.25455(4) 0.01857(14) Uani 1 1 d .
Si3 Si 0.39655(6) 0.12636(3) 0.51251(4) 0.02258(15) Uani 1 1 d .
Zr Zr 0.445682(17) 0.192902(8) 0.335380(12) 0.01365(7) Uani 1 1 d .

loop_
_atom_site_aniso_label
_atom_site_aniso_U_11
_atom_site_aniso_U_22
_atom_site_aniso_U_33
_atom_site_aniso_U_23
_atom_site_aniso_U_13
_atom_site_aniso_U_12
C1 0.0161(12) 0.0320(14) 0.0191(12) -0.0042(10) 0.0010(9) -0.0020(10)
C2 0.0175(11) 0.0214(12) 0.0151(11) -0.0016(9) -0.0020(9) 0.0014(9)
C3 0.0252(12) 0.0192(12) 0.0192(11) -0.0023(9) -0.0069(9) -0.0006(10)
C4 0.0178(11) 0.0272(13) 0.0188(11) -0.0012(10) -0.0030(9) -0.0012(10)
C5 0.0148(11) 0.0203(11) 0.0151(10) -0.0031(9) 0.0001(8) 0.0054(9)
C6 0.0177(12) 0.0319(14) 0.0193(12) 0.0028(10) -0.0017(9) 0.0022(10)
C7 0.0269(13) 0.0358(15) 0.0217(12) 0.0099(11) 0.0017(10) 0.0020(11)
C8 0.0207(12) 0.0287(13) 0.0257(13) 0.0059(10) 0.0038(10) -0.0019(10)
C9 0.0143(11) 0.0275(13) 0.0200(12) -0.0006(10) 0.0000(9) 0.0006(9)
C10 0.0216(12) 0.0272(13) 0.0201(12) -0.0035(10) 0.0016(10) 0.0035(10)
C11 0.0243(13) 0.0291(14) 0.0246(12) 0.0004(10) 0.0061(10) 0.0003(11)
C12 0.0209(12) 0.0210(12) 0.0258(12) 0.0001(10) 0.0009(10) 0.0006(10)
C13 0.0399(16) 0.0272(14) 0.0391(16) 0.0052(12) -0.0096(13) 0.0059(12)
C14 0.0318(15) 0.0256(14) 0.0400(16) -0.0032(12) 0.0000(12) 0.0078(11)
C15 0.0369(16) 0.0294(15) 0.0535(18) 0.0137(13) 0.0159(14) 0.0019(12)
C16 0.0256(13) 0.0203(12) 0.0252(13) 0.0018(10) -0.0013(10) 0.0024(10)
C17 0.0341(15) 0.0220(13) 0.0390(15) -0.0008(11) -0.0040(12) -0.0059(11)
C18 0.0315(14) 0.0247(13) 0.0241(13) -0.0065(10) 0.0051(11) 0.0047(11)
C19 0.0396(16) 0.0349(15) 0.0277(14) -0.0031(11) 0.0144(12) -0.0025(12)
C20 0.0494(19) 0.0420(18) 0.0437(17) -0.0082(14) 0.0137(14) 0.0175(15)
C21 0.0553(19) 0.0403(17) 0.0244(14) -0.0109(12) 0.0059(13) -0.0022(14)
C22 0.060(2) 0.0237(14) 0.0314(15) 0.0086(11) 0.0146(13) 0.0053(13)
C23 0.0396(16) 0.0418(17) 0.0281(14) -0.0010(12) 0.0100(12) -0.0238(13)
C24 0.0276(13) 0.0339(15) 0.0233(12) 0.0013(11) 0.0075(10) -0.0043(11)
C25 0.0130(11) 0.0203(12) 0.0170(11) -0.0034(9) -0.0030(8) -0.0018(9)
C26 0.0176(11) 0.0206(12) 0.0247(12) -0.0012(10) -0.0008(9) -0.0023(9)
C27 0.0215(13) 0.0219(13) 0.0397(15) -0.0037(11) -0.0018(11) 0.0026(10)
C28 0.0183(12) 0.0285(14) 0.0407(15) -0.0131(12) 0.0064(11) -0.0010(10)
C29 0.0181(12) 0.0343(14) 0.0270(13) -0.0066(11) 0.0056(10) -0.0046(10)
C30 0.0180(12) 0.0245(13) 0.0232(12) -0.0006(10) 0.0026(9) -0.0009(10)
C31 0.0170(11) 0.0204(12) 0.0135(10) 0.0015(9) 0.0004(8) -0.0006(9)
C32 0.0152(12) 0.0280(14) 0.0393(15) -0.0068(11) 0.0028(10) -0.0012(10)
C33 0.0205(13) 0.0305(15) 0.0546(18) -0.0139(13) 0.0087(12) -0.0094(11)
C34 0.0325(14) 0.0199(13) 0.0321(14) -0.0056(10) 0.0070(11) -0.0029(11)
C35 0.0229(12) 0.0245(13) 0.0251(12) -0.0012(10) 0.0046(10) 0.0036(10)
C36 0.0140(11) 0.0238(12) 0.0244(12) -0.0014(10) 0.0026(9) -0.0012(9)
C51 0.0421(17) 0.0265(14) 0.0412(16) 0.0027(12) 0.0023(13) -0.0026(12)
C52 0.046(2) 0.091(3) 0.048(2) 0.0123(19) 0.0246(17) 0.0040(19)
C53 0.078(3) 0.116(4) 0.0313(18) -0.010(2) 0.0098(19) 0.008(3)
C54 0.054(2) 0.060(2) 0.053(2) -0.0130(18) -0.0119(17) -0.0109(18)
C55 0.0357(17) 0.0438(18) 0.065(2) 0.0086(16) 0.0147(15) 0.0012(14)
C56 0.060(2) 0.0389(17) 0.0321(15) 0.0032(13) 0.0170(14) 0.0134(15)
C57 0.054(2) 0.0424(19) 0.068(2) -0.0004(17) -0.0080(18) 0.0022(16)
N1 0.0149(9) 0.0225(10) 0.0140(9) -0.0003(8) 0.0005(7) -0.0002(8)
N2 0.0193(10) 0.0166(10) 0.0148(9) -0.0005(7) -0.0025(7) -0.0003(8)
N3 0.0143(9) 0.0175(10) 0.0155(9) -0.0015(7) 0.0003(7) 0.0037(7)
N4 0.0169(9) 0.0201(10) 0.0129(9) -0.0014(7) -0.0007(7) -0.0018(8)
N5 0.0222(10) 0.0235(10) 0.0154(9) -0.0004(8) -0.0024(8) -0.0010(8)
N6 0.0188(10) 0.0246(10) 0.0138(9) 0.0003(8) -0.0029(8) -0.0012(8)
N7 0.0141(9) 0.0201(10) 0.0151(9) 0.0015(7) 0.0008(7) -0.0032(8)
N8 0.0134(9) 0.0185(10) 0.0176(9) -0.0001(8) 0.0031(7) -0.0014(7)
Si1 0.0149(3) 0.0202(3) 0.0169(3) -0.0009(2) 0.0022(2) 0.0013(2)
Si2 0.0224(3) 0.0144(3) 0.0180(3) -0.0005(2) -0.0013(2) -0.0002(2)
Si3 0.0299(4) 0.0209(3) 0.0177(3) 0.0011(3) 0.0061(3) -0.0069(3)
Zr 0.01341(12) 0.01532(12) 0.01175(11) -0.00051(8) -0.00033(8) -0.00053(8)

loop_
_atom_type_symbol
_atom_type_description
_atom_type_scat_dispersion_real
_atom_type_scat_dispersion_imag
_atom_type_scat_source
C C 0.0033 0.0016 'International Tables Vol C Tables 4.2.6.8 and 6.1.1.4'
H H 0.0000 0.0000 'International Tables Vol C Tables 4.2.6.8 and 6.1.1.4'
N N 0.0061 0.0033 'International Tables Vol C Tables 4.2.6.8 and 6.1.1.4'
Si Si 0.0817 0.0704 'International Tables Vol C Tables 4.2.6.8 and 6.1.1.4'
Zr Zr -2.9673 0.5597 'International Tables Vol C Tables 4.2.6.8 and 6.1.1.4'

loop_
_geom_angle_atom_site_label_1
_geom_angle_atom_site_label_2
_geom_angle_atom_site_label_3
_geom_angle
N1 C1 C2 118.68(18)
N1 C1 H1A 107.6
C2 C1 H1A 107.6
N1 C1 H1B 107.6
C2 C1 H1B 107.6
H1A C1 H1B 107.1
C5 C2 C4 111.03(18)
C5 C2 C1 111.14(18)
C4 C2 C1 104.80(18)
C5 C2 C3 111.73(18)
C4 C2 C3 104.50(18)
C1 C2 C3 113.22(19)
N2 C3 C2 117.72(18)
N2 C3 H3A 107.9
C2 C3 H3A 107.9
N2 C3 H3B 107.9
C2 C3 H3B 107.9
H3A C3 H3B 107.2
C2 C4 H4A 109.5
C2 C4 H4B 109.5
H4A C4 H4B 109.5
C2 C4 H4C 109.5
H4A C4 H4C 109.5
H4B C4 H4C 109.5
N3 C5 C6 120.1(2)
N3 C5 C2 117.54(19)
C6 C5 C2 122.3(2)
C7 C6 C5 120.0(2)
C7 C6 H6 120.0
C5 C6 H6 120.0
C8 C7 C6 119.5(2)
C8 C7 H7 120.2
C6 C7 H7 120.2
C9 C8 C7 118.1(2)
C9 C8 H8 121.0
C7 C8 H8 121.0
N3 C9 C8 123.4(2)
N3 C9 H9 118.3
C8 C9 H9 118.3
Si1 C10 H10A 109.5
Si1 C10 H10B 109.5
H10A C10 H10B 109.5
Si1 C10 H10C 109.5
H10A C10 H10C 109.5
H10B C10 H10C 109.5
Si1 C11 H11A 109.5
Si1 C11 H11B 109.5
H11A C11 H11B 109.5
Si1 C11 H11C 109.5
H11A C11 H11C 109.5
H11B C11 H11C 109.5
C15 C12 C13 108.9(2)
C15 C12 C14 108.3(2)
C13 C12 C14 107.0(2)
C15 C12 Si1 110.52(17)
C13 C12 Si1 114.85(17)
C14 C12 Si1 106.95(17)
C12 C13 H13A 109.5
C12 C13 H13B 109.5
H13A C13 H13B 109.5
C12 C13 H13C 109.5
H13A C13 H13C 109.5
H13B C13 H13C 109.5
C12 C14 H14A 109.5
C12 C14 H14B 109.5
H14A C14 H14B 109.5
C12 C14 H14C 109.5
H14A C14 H14C 109.5
H14B C14 H14C 109.5
C12 C15 H15A 109.5
C12 C15 H15B 109.5
H15A C15 H15B 109.5
C12 C15 H15C 109.5
H15A C15 H15C 109.5
H15B C15 H15C 109.5
Si2 C16 H16A 109.5
Si2 C16 H16B 109.5
H16A C16 H16B 109.5
Si2 C16 H16C 109.5
H16A C16 H16C 109.5
H16B C16 H16C 109.5
Si2 C17 H17A 109.5
Si2 C17 H17B 109.5
H17A C17 H17B 109.5
Si2 C17 H17C 109.5
H17A C17 H17C 109.5
H17B C17 H17C 109.5
C21 C18 C20 107.7(2)
C21 C18 C19 109.6(2)
C20 C18 C19 108.0(2)
C21 C18 Si2 112.60(19)
C20 C18 Si2 108.73(18)
C19 C18 Si2 110.10(16)
C18 C19 H19A 109.5
C18 C19 H19B 109.5
H19A C19 H19B 109.5
C18 C19 H19C 109.5
H19A C19 H19C 109.5
H19B C19 H19C 109.5
C18 C20 H20A 109.5
C18 C20 H20B 109.5
H20A C20 H20B 109.5
C18 C20 H20C 109.5
H20A C20 H20C 109.5
H20B C20 H20C 109.5
C18 C21 H21A 109.5
C18 C21 H21B 109.5
H21A C21 H21B 109.5
C18 C21 H21C 109.5
H21A C21 H21C 109.5
H21B C21 H21C 109.5
Si3 C22 H22A 109.5
Si3 C22 H22B 109.5
H22A C22 H22B 109.5
Si3 C22 H22C 109.5
H22A C22 H22C 109.5
H22B C22 H22C 109.5
Si3 C23 H23A 109.5
Si3 C23 H23B 109.5
H23A C23 H23B 109.5
Si3 C23 H23C 109.5
H23A C23 H23C 109.5
H23B C23 H23C 109.5
Si3 C24 H24A 109.5
Si3 C24 H24B 109.5
H24A C24 H24B 109.5
Si3 C24 H24C 109.5
H24A C24 H24C 109.5
H24B C24 H24C 109.5
C26 C25 C30 119.3(2)
C26 C25 N8 121.5(2)
C30 C25 N8 119.2(2)
C27 C26 C25 119.7(2)
C27 C26 H26 120.2
C25 C26 H26 120.2
C28 C27 C26 120.9(2)
C28 C27 H27 119.5
C26 C27 H27 119.5
C27 C28 C29 119.6(2)
C27 C28 H28 120.2
C29 C28 H28 120.2
C28 C29 C30 120.4(2)
C28 C29 H29 119.8
C30 C29 H29 119.8
C29 C30 C25 120.2(2)
C29 C30 H30 119.9
C25 C30 H30 119.9
C32 C31 C36 118.5(2)
C32 C31 N8 121.9(2)
C36 C31 N8 119.7(2)
C33 C32 C31 120.1(2)
C33 C32 H32 119.9
C31 C32 H32 119.9
C34 C33 C32 121.5(2)
C34 C33 H33 119.3
C32 C33 H33 119.3
C33 C34 C35 118.4(2)
C33 C34 H34 120.8
C35 C34 H34 120.8
C36 C35 C34 120.8(2)
C36 C35 H35 119.6
C34 C35 H35 119.6
C35 C36 C31 120.7(2)
C35 C36 H36 119.7
C31 C36 H36 119.7
C52 C51 C56 117.0(3)
C52 C51 C57 122.0(3)
C56 C51 C57 120.9(3)
C53 C52 C51 122.2(3)
C53 C52 H52 118.9
C51 C52 H52 118.9
C52 C53 C54 120.6(3)
C52 C53 H53 119.7
C54 C53 H53 119.7
C55 C54 C53 118.8(3)
C55 C54 H54 120.6
C53 C54 H54 120.6
C54 C55 C56 120.7(3)
C54 C55 H55 119.6
C56 C55 H55 119.6
C55 C56 C51 120.6(3)
C55 C56 H56 119.7
C51 C56 H56 119.7
C51 C57 H57A 109.5
C51 C57 H57B 109.5
H57A C57 H57B 109.5
C51 C57 H57C 109.5
H57A C57 H57C 109.5
H57B C57 H57C 109.5
C1 N1 Si1 115.79(15)
C1 N1 Zr 108.77(14)
Si1 N1 Zr 135.44(10)
C3 N2 Si2 116.11(14)
C3 N2 Zr 111.37(14)
Si2 N2 Zr 132.19(10)
C9 N3 C5 118.94(19)
C9 N3 Zr 129.93(15)
C5 N3 Zr 111.03(14)
N5 N4 Si3 108.43(14)
N5 N4 Zr 121.80(14)
Si3 N4 Zr 129.77(10)
N6 N5 N4 114.42(17)
N5 N6 N7 114.12(17)
N6 N7 N8 108.72(16)
N6 N7 Zr 121.26(13)
N8 N7 Zr 130.00(13)
C31 N8 N7 116.60(17)
C31 N8 C25 121.99(18)
N7 N8 C25 117.00(17)
N1 Si1 C11 109.17(10)
N1 Si1 C10 108.36(10)
C11 Si1 C10 110.18(11)
N1 Si1 C12 113.65(10)
C11 Si1 C12 108.20(11)
C10 Si1 C12 107.25(11)
N2 Si2 C16 107.02(10)
N2 Si2 C17 109.77(11)
C16 Si2 C17 109.45(12)
N2 Si2 C18 112.02(10)
C16 Si2 C18 109.38(11)
C17 Si2 C18 109.14(12)
N4 Si3 C22 110.53(12)
N4 Si3 C24 111.60(11)
C22 Si3 C24 106.35(12)
N4 Si3 C23 105.78(10)
C22 Si3 C23 111.35(14)
C24 Si3 C23 111.31(13)
N2 Zr N1 107.40(7)
N2 Zr N4 109.44(7)
N1 Zr N4 102.22(7)
N2 Zr N7 123.53(7)
N1 Zr N7 128.71(7)
N4 Zr N7 68.15(7)
N2 Zr N3 86.03(7)
N1 Zr N3 83.39(7)
N4 Zr N3 160.57(7)
N7 Zr N3 93.72(7)

loop_
_geom_bond_atom_site_label_1
_geom_bond_atom_site_label_2
_geom_bond_distance
C1 N1 1.477(3)
C1 C2 1.559(3)
C1 H1A 0.9900
C1 H1B 0.9900
C2 C5 1.521(3)
C2 C4 1.535(3)
C2 C3 1.562(3)
C3 N2 1.477(3)
C3 H3A 0.9900
C3 H3B 0.9900
C4 H4A 0.9800
C4 H4B 0.9800
C4 H4C 0.9800
C5 N3 1.356(3)
C5 C6 1.389(3)
C6 C7 1.382(4)
C6 H6 0.9500
C7 C8 1.376(4)
C7 H7 0.9500
C8 C9 1.373(3)
C8 H8 0.9500
C9 N3 1.342(3)
C9 H9 0.9500
C10 Si1 1.871(2)
C10 H10A 0.9800
C10 H10B 0.9800
C10 H10C 0.9800
C11 Si1 1.870(2)
C11 H11A 0.9800
C11 H11B 0.9800
C11 H11C 0.9800
C12 C15 1.525(4)
C12 C13 1.538(3)
C12 C14 1.539(3)
C12 Si1 1.908(2)
C13 H13A 0.9800
C13 H13B 0.9800
C13 H13C 0.9800
C14 H14A 0.9800
C14 H14B 0.9800
C14 H14C 0.9800
C15 H15A 0.9800
C15 H15B 0.9800
C15 H15C 0.9800
C16 Si2 1.859(2)
C16 H16A 0.9800
C16 H16B 0.9800
C16 H16C 0.9800
C17 Si2 1.869(3)
C17 H17A 0.9800
C17 H17B 0.9800
C17 H17C 0.9800
C18 C21 1.530(4)
C18 C20 1.533(4)
C18 C19 1.535(4)
C18 Si2 1.908(3)
C19 H19A 0.9800
C19 H19B 0.9800
C19 H19C 0.9800
C20 H20A 0.9800
C20 H20B 0.9800
C20 H20C 0.9800
C21 H21A 0.9800
C21 H21B 0.9800
C21 H21C 0.9800
C22 Si3 1.863(3)
C22 H22A 0.9800
C22 H22B 0.9800
C22 H22C 0.9800
C23 Si3 1.871(3)
C23 H23A 0.9800
C23 H23B 0.9800
C23 H23C 0.9800
C24 Si3 1.867(3)
C24 H24A 0.9800
C24 H24B 0.9800
C24 H24C 0.9800
C25 C26 1.394(3)
C25 C30 1.396(3)
C25 N8 1.419(3)
C26 C27 1.387(3)
C26 H26 0.9500
C27 C28 1.379(4)
C27 H27 0.9500
C28 C29 1.381(4)
C28 H28 0.9500
C29 C30 1.385(3)
C29 H29 0.9500
C30 H30 0.9500
C31 C32 1.389(3)
C31 C36 1.390(3)
C31 N8 1.415(3)
C32 C33 1.380(4)
C32 H32 0.9500
C33 C34 1.376(4)
C33 H33 0.9500
C34 C35 1.383(4)
C34 H34 0.9500
C35 C36 1.379(3)
C35 H35 0.9500
C36 H36 0.9500
C51 C52 1.363(4)
C51 C56 1.392(4)
C51 C57 1.505(4)
C52 C53 1.358(5)
C52 H52 0.9500
C53 C54 1.364(5)
C53 H53 0.9500
C54 C55 1.360(5)
C54 H54 0.9500
C55 C56 1.377(5)
C55 H55 0.9500
C56 H56 0.9500
C57 H57A 0.9800
C57 H57B 0.9800
C57 H57C 0.9800
N1 Si1 1.7375(19)
N1 Zr 2.0421(18)
N2 Si2 1.7395(19)
N2 Zr 2.0342(18)
N3 Zr 2.3260(18)
N4 N5 1.397(3)
N4 Si3 1.7584(19)
N4 Zr 2.1389(18)
N5 N6 1.260(3)
N6 N7 1.395(3)
N7 N8 1.415(3)
N7 Zr 2.1587(18)

loop_
_geom_torsion_atom_site_label_1
_geom_torsion_atom_site_label_2
_geom_torsion_atom_site_label_3
_geom_torsion_atom_site_label_4
_geom_torsion
N1 C1 C2 C5 -52.6(3)
N1 C1 C2 C4 -172.6(2)
N1 C1 C2 C3 74.1(3)
C5 C2 C3 N2 60.5(3)
C4 C2 C3 N2 -179.3(2)
C1 C2 C3 N2 -65.9(3)
C4 C2 C5 N3 -179.80(19)
C1 C2 C5 N3 64.0(3)
C3 C2 C5 N3 -63.6(2)
C4 C2 C5 C6 1.3(3)
C1 C2 C5 C6 -114.9(2)
C3 C2 C5 C6 117.6(2)
N3 C5 C6 C7 -0.8(3)
C2 C5 C6 C7 178.1(2)
C5 C6 C7 C8 0.0(4)
C6 C7 C8 C9 0.9(4)
C7 C8 C9 N3 -0.9(4)
C30 C25 C26 C27 -1.4(3)
N8 C25 C26 C27 175.1(2)
C25 C26 C27 C28 0.9(4)
C26 C27 C28 C29 0.2(4)
C27 C28 C29 C30 -0.8(4)
C28 C29 C30 C25 0.3(4)
C26 C25 C30 C29 0.9(3)
N8 C25 C30 C29 -175.8(2)
C36 C31 C32 C33 -1.3(4)
N8 C31 C32 C33 177.8(2)
C31 C32 C33 C34 1.4(4)
C32 C33 C34 C35 -0.5(4)
C33 C34 C35 C36 -0.3(4)
C34 C35 C36 C31 0.3(4)
C32 C31 C36 C35 0.5(3)
N8 C31 C36 C35 -178.7(2)
C56 C51 C52 C53 -2.9(6)
C57 C51 C52 C53 176.4(4)
C51 C52 C53 C54 3.6(7)
C52 C53 C54 C55 -2.0(7)
C53 C54 C55 C56 -0.1(6)
C54 C55 C56 C51 0.7(5)
C52 C51 C56 C55 0.8(5)
C57 C51 C56 C55 -178.6(3)
C2 C1 N1 Si1 156.97(17)
C2 C1 N1 Zr -23.2(2)
C2 C3 N2 Si2 -161.84(16)
C2 C3 N2 Zr 12.3(2)
C8 C9 N3 C5 0.1(3)
C8 C9 N3 Zr -176.21(18)
C6 C5 N3 C9 0.8(3)
C2 C5 N3 C9 -178.12(19)
C6 C5 N3 Zr 177.73(17)
C2 C5 N3 Zr -1.2(2)
Si3 N4 N5 N6 176.77(16)
Zr N4 N5 N6 -3.9(3)
N4 N5 N6 N7 -0.1(3)
N5 N6 N7 N8 -177.80(18)
N5 N6 N7 Zr 4.0(3)
C32 C31 N8 N7 143.6(2)
C36 C31 N8 N7 -37.3(3)
C32 C31 N8 C25 -12.1(3)
C36 C31 N8 C25 167.0(2)
N6 N7 N8 C31 -69.9(2)
Zr N7 N8 C31 108.15(19)
N6 N7 N8 C25 87.0(2)
Zr N7 N8 C25 -94.9(2)
C26 C25 N8 C31 125.3(2)
C30 C25 N8 C31 -58.2(3)
C26 C25 N8 N7 -30.3(3)
C30 C25 N8 N7 146.2(2)
C1 N1 Si1 C11 61.75(19)
Zr N1 Si1 C11 -118.05(15)
C1 N1 Si1 C10 -178.23(16)
Zr N1 Si1 C10 1.97(18)
C1 N1 Si1 C12 -59.13(19)
Zr N1 Si1 C12 121.08(15)
C15 C12 Si1 N1 -53.2(2)
C13 C12 Si1 N1 70.5(2)
C14 C12 Si1 N1 -170.93(15)
C15 C12 Si1 C11 -174.66(19)
C13 C12 Si1 C11 -50.9(2)
C14 C12 Si1 C11 67.64(19)
C15 C12 Si1 C10 66.5(2)
C13 C12 Si1 C10 -169.76(19)
C14 C12 Si1 C10 -51.20(19)
C3 N2 Si2 C16 -172.62(16)
Zr N2 Si2 C16 14.69(17)
C3 N2 Si2 C17 -53.93(19)
Zr N2 Si2 C17 133.38(15)
C3 N2 Si2 C18 67.49(19)
Zr N2 Si2 C18 -105.20(15)
C21 C18 Si2 N2 -86.4(2)
C20 C18 Si2 N2 154.28(18)
C19 C18 Si2 N2 36.2(2)
C21 C18 Si2 C16 155.07(19)
C20 C18 Si2 C16 35.8(2)
C19 C18 Si2 C16 -82.3(2)
C21 C18 Si2 C17 35.3(2)
C20 C18 Si2 C17 -83.9(2)
C19 C18 Si2 C17 157.95(18)
N5 N4 Si3 C22 -52.17(18)
Zr N4 Si3 C22 128.57(14)
N5 N4 Si3 C24 65.97(17)
Zr N4 Si3 C24 -113.29(14)
N5 N4 Si3 C23 -172.83(16)
Zr N4 Si3 C23 7.92(17)
C3 N2 Zr N1 26.81(16)
Si2 N2 Zr N1 -160.24(13)
C3 N2 Zr N4 137.04(15)
Si2 N2 Zr N4 -50.01(15)
C3 N2 Zr N7 -146.83(14)
Si2 N2 Zr N7 26.12(17)
C3 N2 Zr N3 -54.99(15)
Si2 N2 Zr N3 117.95(14)
C1 N1 Zr N2 -21.23(16)
Si1 N1 Zr N2 158.57(14)
C1 N1 Zr N4 -136.36(14)
Si1 N1 Zr N4 43.44(16)
C1 N1 Zr N7 151.97(14)
Si1 N1 Zr N7 -28.23(19)
C1 N1 Zr N3 62.50(15)
Si1 N1 Zr N3 -117.70(15)
N5 N4 Zr N2 123.62(16)
Si3 N4 Zr N2 -57.21(15)
N5 N4 Zr N1 -122.74(16)
Si3 N4 Zr N1 56.43(14)
N5 N4 Zr N7 4.31(15)
Si3 N4 Zr N7 -176.52(15)
N5 N4 Zr N3 -17.7(3)
Si3 N4 Zr N3 161.50(14)
N6 N7 Zr N2 -103.80(16)
N8 N7 Zr N2 78.37(19)
N6 N7 Zr N1 83.99(18)
N8 N7 Zr N1 -93.84(19)
N6 N7 Zr N4 -4.34(15)
N8 N7 Zr N4 177.8(2)
N6 N7 Zr N3 168.50(16)
N8 N7 Zr N3 -9.33(18)
C9 N3 Zr N2 -130.12(19)
C5 N3 Zr N2 53.37(15)
C9 N3 Zr N1 121.8(2)
C5 N3 Zr N1 -54.67(15)
C9 N3 Zr N4 13.6(3)
C5 N3 Zr N4 -162.86(18)
C9 N3 Zr N7 -6.7(2)
C5 N3 Zr N7 176.76(14)

loop_
_platon_squeeze_void_nr
_platon_squeeze_void_average_x
_platon_squeeze_void_average_y
_platon_squeeze_void_average_z
_platon_squeeze_void_volume
_platon_squeeze_void_count_electrons
_platon_squeeze_void_content
1 -0.000 -0.000 -0.000 222 56 'toluene '
2 0.133 0.592 0.750 7 0 ' '
3 0.500 0.500 0.500 222 55 'toluene '
4 0.367 0.092 0.750 7 0 ' '
5 0.633 0.908 0.250 7 0 ' '
6 0.867 0.408 0.250 7 0 ' '
